data_1573444
loop_
_publ_author_name
'Szyma\'nski, Bartosz'
'Sahoo, Smruti Ranjan'
'Vakuliuk, Olena'
'Valiev, Rashid'
'Ramazanov, Ruslan'
'\/Laski, Piotr'
'Jarzembska, Katarzyna N.'
'Kami\'nski, Rados\/law'
'Teimouri, Mohammad B.'
'Baryshnikov, Glib'
'Gryko, Daniel T.'

_publ_section_title
;
 Shedding new light on quadrupolar 1,4-dihydropyrrolo[3,2-b]pyrroles:
 impact of electron-deficient scaffolds over emission
;
_journal_name_full 'Chemical Science'
_journal_paper_doi 10.1039/D4SC07275H
_journal_year 2025
_chemical_formula_moiety 'C54 H64 N8 O6'
_chemical_formula_sum 'C54 H64 N8 O6'
_chemical_formula_weight 921.13
_space_group_crystal_system monoclinic
_space_group_IT_number 15
_space_group_name_Hall '-C 2yc'
_space_group_name_H-M_alt 'C 1 2/c 1'
_atom_sites_solution_hydrogens geom
_audit_creation_date 2024-04-26
_audit_creation_method
;
Olex2 1.5
(compiled 2024.02.16 svn.r378c4104 for OlexSys, GUI svn.r6928)
;
_audit_update_record
;
2024-06-02 deposited with the CCDC.	2024-12-06 downloaded from the CCDC.
;
_cell_angle_alpha 90
_cell_angle_beta 90.519(4)
_cell_angle_gamma 90
_cell_formula_units_Z 4
_cell_length_a 47.3727(18)
_cell_length_b 10.9462(5)
_cell_length_c 9.5717(4)
_cell_measurement_reflns_used 4089
_cell_measurement_temperature 120
_cell_measurement_theta_max 70.1840
_cell_measurement_theta_min 3.7300
_cell_volume 4963.2(4)
_computing_molecular_graphics 'Olex2 1.5 (Dolomanov et al., 2009)'
_computing_publication_material 'Olex2 1.5 (Dolomanov et al., 2009)'
_computing_structure_refinement 'XL  (Sheldrick, 2008)'
_computing_structure_solution 'SHELXT 2018/2 (Sheldrick, 2018)'
_diffrn_ambient_temperature 120.15
_diffrn_measured_fraction_theta_full 1.000
_diffrn_measured_fraction_theta_max 0.987
_diffrn_measurement_device 'four-circle diffractometer'
_diffrn_measurement_device_type 'SuperNova, Single source at offset/far, Atlas'
_diffrn_measurement_method '\w scans'
_diffrn_radiation_type CuK\a
_diffrn_radiation_wavelength 1.54184
_diffrn_reflns_av_R_equivalents 0.1513
_diffrn_reflns_av_unetI/netI 0.0710
_diffrn_reflns_Laue_measured_fraction_full 1.000
_diffrn_reflns_Laue_measured_fraction_max 0.987
_diffrn_reflns_limit_h_max 58
_diffrn_reflns_limit_h_min -58
_diffrn_reflns_limit_k_max 13
_diffrn_reflns_limit_k_min -10
_diffrn_reflns_limit_l_max 11
_diffrn_reflns_limit_l_min -11
_diffrn_reflns_number 53952
_diffrn_reflns_point_group_measured_fraction_full 1.000
_diffrn_reflns_point_group_measured_fraction_max 0.987
_diffrn_reflns_theta_full 67.684
_diffrn_reflns_theta_max 73.429
_diffrn_reflns_theta_min 3.732
_exptl_absorpt_coefficient_mu 0.653
_exptl_absorpt_correction_T_max 1.000
_exptl_absorpt_correction_T_min 0.256
_exptl_absorpt_correction_type gaussian
_exptl_absorpt_process_details
;
CrysAlisPro 1.171.42.72a (Rigaku Oxford Diffraction, 2022)
Numerical absorption correction based on gaussian integration over
a multifaceted crystal model
Empirical absorption correction using spherical harmonics,
implemented in SCALE3 ABSPACK scaling algorithm.
;
_exptl_crystal_colour 'clear dark violet'
_exptl_crystal_density_diffrn 1.233
_exptl_crystal_description plate
_exptl_crystal_F_000 1968
_exptl_crystal_size_max 0.41
_exptl_crystal_size_mid 0.26
_exptl_crystal_size_min 0.11
_refine_diff_density_max 0.234
_refine_diff_density_min -0.182
_refine_diff_density_rms 0.045
_refine_ls_extinction_method none
_refine_ls_goodness_of_fit_ref 1.037
_refine_ls_hydrogen_treatment constr
_refine_ls_matrix_type full
_refine_ls_number_parameters 308
_refine_ls_number_reflns 4929
_refine_ls_number_restraints 0
_refine_ls_restrained_S_all 1.037
_refine_ls_R_factor_all 0.1034
_refine_ls_R_factor_gt 0.0561
_refine_ls_shift/su_max 0.001
_refine_ls_shift/su_mean 0.000
_refine_ls_structure_factor_coef Fsqd
_refine_ls_weighting_details 'w=1/[\s^2^(Fo^2^)+(0.0620P)^2^+0.8717P] where P=(Fo^2^+2Fc^2^)/3'
_refine_ls_weighting_scheme calc
_refine_ls_wR_factor_gt 0.1340
_refine_ls_wR_factor_ref 0.1579
_reflns_number_gt 2975
_reflns_number_total 4929
_reflns_threshold_expression 'I > 2\s(I)'
_cod_data_source_file d4sc07275h2.cif
_cod_data_source_block 6
_cod_database_code 1573444
_shelx_shelxl_version_number 2018/3
_shelx_space_group_comment
;
The symmetry employed for this shelxl refinement is uniquely defined
by the following loop, which should always be used as a source of
symmetry information in preference to the above space-group names.
They are only intended as comments.
;
_olex2_refinement_description
;
1. Fixed Uiso
 At 1.2 times of:
  All C(H) groups, All C(H,H) groups
 At 1.5 times of:
  All C(H,H,H) groups
2.a Secondary CH2 refined with riding coordinates:
 C29(H29A,H29B), C24(H24A,H24B), C25(H25A,H25B), C27(H27A,H27B), C26(H26A,
 H26B), C31(H31A,H31B), C28(H28A,H28B), C30(H30A,H30B), C32(H32A,H32B),
 C23(H23A,H23B), C33(H33A,H33B)
2.b Aromatic/amide H refined with riding coordinates:
 C3(H3), C19(H19), C18(H18), C13(H13), C16(H16), C15(H15), C12(H12)
2.c Idealised Me refined as rotating group:
 C34(H34A,H34B,H34C)
;
_olex2_submission_special_instructions 'No special instructions were received'

loop_
_space_group_symop_operation_xyz
'x, y, z'
'-x, y, -z+1/2'
'x+1/2, y+1/2, z'
'-x+1/2, y+1/2, -z+1/2'
'-x, -y, -z'
'x, -y, z-1/2'
'-x+1/2, -y+1/2, -z'
'x+1/2, -y+1/2, z-1/2'

loop_
_atom_site_label
_atom_site_type_symbol
_atom_site_fract_x
_atom_site_fract_y
_atom_site_fract_z
_atom_site_U_iso_or_equiv
_atom_site_adp_type
_atom_site_occupancy
_atom_site_site_symmetry_order
_atom_site_calc_flag
_atom_site_refinement_flags_posn
_atom_site_refinement_flags_adp
_atom_site_refinement_flags_occupancy
_atom_site_disorder_assembly
_atom_site_disorder_group
O8 O 0.52328(4) 0.53344(17) 1.1330(2) 0.0507(5) Uani 1 1 d . . . . .
O22 O 0.60450(4) 0.42588(18) 1.5408(2) 0.0560(6) Uani 1 1 d . . . . .
N1 N 0.46914(4) -0.01073(18) 0.9031(2) 0.0362(5) Uani 1 1 d . . . . .
N20 N 0.58621(4) 0.4708(2) 1.4648(2) 0.0402(5) Uani 1 1 d . . . . .
N7 N 0.51914(5) 0.41246(18) 1.0982(2) 0.0425(5) Uani 1 1 d . . . . .
N9 N 0.54292(4) 0.5482(2) 1.2394(2) 0.0446(5) Uani 1 1 d . . . . .
C10 C 0.55091(5) 0.4362(2) 1.2709(2) 0.0355(5) Uani 1 1 d . . . . .
C11 C 0.57084(5) 0.3909(2) 1.3704(2) 0.0355(5) Uani 1 1 d . . . . .
C14 C 0.44247(5) 0.0463(2) 0.8744(2) 0.0342(5) Uani 1 1 d . . . . .
C2 C 0.52473(5) 0.1370(2) 1.1014(3) 0.0350(5) Uani 1 1 d . . . . .
C3 C 0.49981(5) 0.1591(2) 1.0273(2) 0.0362(6) Uani 1 1 d . . . . .
H3 H 0.490885 0.235813 1.012936 0.043 Uiso 1 1 calc R U . . .
C4 C 0.49058(5) 0.0453(2) 0.9783(2) 0.0352(5) Uani 1 1 d . . . . .
C6 C 0.53618(5) 0.3519(2) 1.1819(2) 0.0347(5) Uani 1 1 d . . . . .
C5 C 0.54053(5) 0.2208(2) 1.1896(2) 0.0349(5) Uani 1 1 d . . . . .
C19 C 0.41799(5) -0.0028(2) 0.9293(3) 0.0387(6) Uani 1 1 d . . . . .
H19 H 0.418881 -0.071349 0.990104 0.046 Uiso 1 1 calc R U . . .
C17 C 0.39035(5) 0.1518(2) 0.8096(3) 0.0402(6) Uani 1 1 d . . . . .
C18 C 0.39219(5) 0.0492(2) 0.8945(3) 0.0412(6) Uani 1 1 d . . . . .
H18 H 0.375367 0.013826 0.929518 0.049 Uiso 1 1 calc R U . . .
C13 C 0.55965(5) 0.1857(2) 1.2910(3) 0.0391(6) Uani 1 1 d . . . . .
H13 H 0.563012 0.100770 1.303406 0.047 Uiso 1 1 calc R U . . .
C16 C 0.41542(5) 0.2020(2) 0.7597(3) 0.0411(6) Uani 1 1 d . . . . .
H16 H 0.414680 0.273323 0.703164 0.049 Uiso 1 1 calc R U . . .
C15 C 0.44135(5) 0.1497(2) 0.7910(3) 0.0387(6) Uani 1 1 d . . . . .
H15 H 0.458220 0.184375 0.755680 0.046 Uiso 1 1 calc R U . . .
C12 C 0.57463(5) 0.2685(2) 1.3779(3) 0.0399(6) Uani 1 1 d . . . . .
H12 H 0.587829 0.236927 1.443871 0.048 Uiso 1 1 calc R U . . .
C29 C 0.24343(5) 0.1519(3) 0.2243(3) 0.0451(7) Uani 1 1 d . . . . .
H29A H 0.229203 0.140331 0.298235 0.054 Uiso 1 1 calc R U . . .
H29B H 0.245826 0.240862 0.210295 0.054 Uiso 1 1 calc R U . . .
C24 C 0.35092(5) 0.1392(3) 0.6354(3) 0.0456(7) Uani 1 1 d . . . . .
H24A H 0.351165 0.049763 0.650610 0.055 Uiso 1 1 calc R U . . .
H24B H 0.363901 0.157380 0.557620 0.055 Uiso 1 1 calc R U . . .
C25 C 0.32107(5) 0.1775(3) 0.5922(3) 0.0457(7) Uani 1 1 d . . . . .
H25A H 0.307979 0.158921 0.669350 0.055 Uiso 1 1 calc R U . . .
H25B H 0.320724 0.266947 0.576682 0.055 Uiso 1 1 calc R U . . .
C27 C 0.28211(5) 0.1588(3) 0.4088(3) 0.0443(6) Uani 1 1 d . . . . .
H27A H 0.268089 0.144840 0.483182 0.053 Uiso 1 1 calc R U . . .
H27B H 0.283291 0.248036 0.392987 0.053 Uiso 1 1 calc R U . . .
C26 C 0.31075(5) 0.1137(3) 0.4604(3) 0.0461(7) Uani 1 1 d . . . . .
H26A H 0.309535 0.024842 0.478802 0.055 Uiso 1 1 calc R U . . .
H26B H 0.324783 0.126124 0.385717 0.055 Uiso 1 1 calc R U . . .
C31 C 0.20449(5) 0.1542(3) 0.0414(3) 0.0475(7) Uani 1 1 d . . . . .
H31A H 0.207638 0.242905 0.028420 0.057 Uiso 1 1 calc R U . . .
H31B H 0.190454 0.144374 0.116573 0.057 Uiso 1 1 calc R U . . .
C28 C 0.27150(5) 0.0985(3) 0.2753(3) 0.0454(7) Uani 1 1 d . . . . .
H28A H 0.269142 0.009884 0.292002 0.054 Uiso 1 1 calc R U . . .
H28B H 0.285799 0.108914 0.201496 0.054 Uiso 1 1 calc R U . . .
C30 C 0.23208(5) 0.0961(3) 0.0890(3) 0.0464(7) Uani 1 1 d . . . . .
H30A H 0.246310 0.106263 0.014778 0.056 Uiso 1 1 calc R U . . .
H30B H 0.229090 0.007452 0.102993 0.056 Uiso 1 1 calc R U . . .
C32 C 0.19206(6) 0.1024(3) -0.0931(3) 0.0491(7) Uani 1 1 d . . . . .
H32A H 0.206239 0.109805 -0.168027 0.059 Uiso 1 1 calc R U . . .
H32B H 0.188186 0.014316 -0.079479 0.059 Uiso 1 1 calc R U . . .
C23 C 0.36198(5) 0.2021(3) 0.7673(3) 0.0483(7) Uani 1 1 d . . . . .
H23A H 0.363620 0.290986 0.750242 0.058 Uiso 1 1 calc R U . . .
H23B H 0.348438 0.189686 0.844212 0.058 Uiso 1 1 calc R U . . .
C33 C 0.16500(6) 0.1651(3) -0.1406(3) 0.0579(8) Uani 1 1 d . . . . .
H33A H 0.169047 0.252549 -0.157774 0.069 Uiso 1 1 calc R U . . .
H33B H 0.151072 0.160500 -0.064246 0.069 Uiso 1 1 calc R U . . .
C34 C 0.15198(7) 0.1101(3) -0.2721(4) 0.0707(10) Uani 1 1 d . . . . .
H34A H 0.165718 0.113029 -0.347936 0.106 Uiso 1 1 calc R U . . .
H34B H 0.135142 0.156908 -0.298931 0.106 Uiso 1 1 calc R U . . .
H34C H 0.146683 0.025075 -0.254122 0.106 Uiso 1 1 calc R U . . .
O21 O 0.57991(4) 0.57970(16) 1.46590(19) 0.0477(5) Uani 1 1 d . . . . .

loop_
_atom_site_aniso_label
_atom_site_aniso_U_11
_atom_site_aniso_U_22
_atom_site_aniso_U_33
_atom_site_aniso_U_23
_atom_site_aniso_U_13
_atom_site_aniso_U_12
O8 0.0431(11) 0.0411(10) 0.0674(12) 0.0001(9) -0.0217(9) 0.0021(9)
O22 0.0458(12) 0.0542(12) 0.0674(12) 0.0019(10) -0.0279(10) -0.0074(10)
N1 0.0213(10) 0.0378(12) 0.0494(12) -0.0014(9) -0.0104(8) -0.0017(9)
N20 0.0306(11) 0.0449(13) 0.0450(11) 0.0020(10) -0.0078(9) -0.0095(10)
N7 0.0338(12) 0.0346(12) 0.0591(13) -0.0005(10) -0.0117(10) -0.0003(10)
N9 0.0334(12) 0.0435(13) 0.0566(13) -0.0006(11) -0.0136(10) -0.0013(10)
C10 0.0255(12) 0.0376(14) 0.0435(13) 0.0017(11) -0.0011(10) -0.0029(10)
C11 0.0243(12) 0.0420(14) 0.0402(12) 0.0008(10) -0.0057(9) -0.0084(11)
C14 0.0225(11) 0.0356(13) 0.0443(13) 0.0004(10) -0.0082(9) -0.0002(10)
C2 0.0232(11) 0.0338(13) 0.0480(14) 0.0007(10) -0.0058(10) -0.0019(10)
C3 0.0233(11) 0.0376(14) 0.0477(14) 0.0018(11) -0.0058(10) -0.0004(11)
C4 0.0207(11) 0.0399(14) 0.0450(12) 0.0003(11) -0.0080(9) -0.0037(10)
C6 0.0214(11) 0.0421(14) 0.0404(12) 0.0019(11) -0.0054(9) -0.0019(10)
C5 0.0214(11) 0.0419(14) 0.0414(12) 0.0030(11) -0.0033(9) -0.0037(11)
C19 0.0264(12) 0.0419(14) 0.0476(13) 0.0034(11) -0.0066(10) -0.0041(11)
C17 0.0285(13) 0.0436(15) 0.0482(14) -0.0038(11) -0.0099(10) 0.0033(11)
C18 0.0221(12) 0.0500(16) 0.0515(14) -0.0011(12) -0.0045(10) -0.0027(11)
C13 0.0329(13) 0.0370(14) 0.0472(14) -0.0007(11) -0.0103(11) -0.0036(11)
C16 0.0348(14) 0.0367(14) 0.0517(14) 0.0002(11) -0.0091(11) 0.0014(11)
C15 0.0280(12) 0.0376(14) 0.0504(14) 0.0006(11) -0.0057(10) -0.0040(11)
C12 0.0298(13) 0.0440(15) 0.0456(13) 0.0007(11) -0.0109(10) -0.0028(12)
C29 0.0264(13) 0.0537(17) 0.0549(15) -0.0018(13) -0.0093(11) 0.0013(12)
C24 0.0276(13) 0.0514(16) 0.0577(16) -0.0047(13) -0.0105(11) 0.0064(12)
C25 0.0253(13) 0.0560(17) 0.0558(16) -0.0035(13) -0.0088(11) 0.0087(12)
C27 0.0266(13) 0.0511(16) 0.0551(16) -0.0041(13) -0.0095(11) 0.0033(12)
C26 0.0290(13) 0.0552(17) 0.0539(16) -0.0016(13) -0.0088(11) 0.0071(13)
C31 0.0278(13) 0.0591(18) 0.0554(16) -0.0050(13) -0.0101(11) -0.0015(13)
C28 0.0292(13) 0.0547(17) 0.0522(15) 0.0003(13) -0.0066(11) 0.0021(12)
C30 0.0286(13) 0.0586(18) 0.0519(15) -0.0022(13) -0.0058(11) 0.0025(13)
C32 0.0345(14) 0.0606(18) 0.0522(15) -0.0062(13) -0.0074(12) -0.0061(14)
C23 0.0326(14) 0.0529(17) 0.0591(16) -0.0095(13) -0.0118(12) 0.0088(13)
C33 0.0357(15) 0.078(2) 0.0600(18) -0.0023(16) -0.0130(13) -0.0035(15)
C34 0.0463(18) 0.094(3) 0.072(2) -0.0113(19) -0.0229(16) -0.0066(18)
O21 0.0505(12) 0.0392(11) 0.0533(11) -0.0006(8) -0.0081(9) -0.0059(9)

loop_
_atom_type_symbol
_atom_type_description
_atom_type_scat_dispersion_real
_atom_type_scat_dispersion_imag
_atom_type_scat_source
C C 0.0181 0.0091 'International Tables Vol C Tables 4.2.6.8 and 6.1.1.4'
H H 0.0000 0.0000 'International Tables Vol C Tables 4.2.6.8 and 6.1.1.4'
N N 0.0311 0.0180 'International Tables Vol C Tables 4.2.6.8 and 6.1.1.4'
O O 0.0492 0.0322 'International Tables Vol C Tables 4.2.6.8 and 6.1.1.4'

loop_
_geom_angle_atom_site_label_1
_geom_angle_atom_site_label_2
_geom_angle_atom_site_label_3
_geom_angle
_geom_angle_site_symmetry_1
_geom_angle_site_symmetry_3
_geom_angle_publ_flag
N7 O8 N9 112.55(18) . . ?
C2 N1 C14 126.97(19) 5_657 . ?
C4 N1 C14 123.2(2) . . ?
C4 N1 C2 107.41(19) . 5_657 ?
O22 N20 C11 118.4(2) . . ?
O22 N20 O21 123.6(2) . . ?
O21 N20 C11 118.0(2) . . ?
C6 N7 O8 104.62(19) . . ?
C10 N9 O8 104.42(19) . . ?
N9 C10 C11 131.6(2) . . ?
N9 C10 C6 109.0(2) . . ?
C11 C10 C6 119.3(2) . . ?
C10 C11 N20 122.2(2) . . ?
C12 C11 N20 119.9(2) . . ?
C12 C11 C10 117.8(2) . . ?
C19 C14 N1 119.8(2) . . ?
C15 C14 N1 119.7(2) . . ?
C15 C14 C19 120.5(2) . . ?
N1 C2 C5 122.1(2) 5_657 . ?
C3 C2 N1 109.1(2) . 5_657 ?
C3 C2 C5 128.1(2) . . ?
C2 C3 H3 127.0 . . ?
C2 C3 C4 106.1(2) . . ?
C4 C3 H3 127.0 . . ?
N1 C4 C3 142.6(2) . . ?
N1 C4 C4 107.7(3) . 5_657 ?
C4 C4 C3 109.6(2) 5_657 . ?
N7 C6 C10 109.4(2) . . ?
N7 C6 C5 128.1(2) . . ?
C10 C6 C5 122.6(2) . . ?
C2 C5 C6 121.6(2) . . ?
C13 C5 C2 124.5(2) . . ?
C13 C5 C6 113.8(2) . . ?
C14 C19 H19 120.4 . . ?
C14 C19 C18 119.2(2) . . ?
C18 C19 H19 120.4 . . ?
C18 C17 C16 118.0(2) . . ?
C18 C17 C23 120.3(2) . . ?
C16 C17 C23 121.6(2) . . ?
C19 C18 C17 121.6(2) . . ?
C19 C18 H18 119.2 . . ?
C17 C18 H18 119.2 . . ?
C5 C13 H13 118.0 . . ?
C5 C13 C12 123.9(2) . . ?
C12 C13 H13 118.0 . . ?
C17 C16 H16 119.4 . . ?
C15 C16 C17 121.2(2) . . ?
C15 C16 H16 119.4 . . ?
C14 C15 C16 119.5(2) . . ?
C14 C15 H15 120.3 . . ?
C16 C15 H15 120.3 . . ?
C11 C12 C13 122.5(2) . . ?
C11 C12 H12 118.8 . . ?
C13 C12 H12 118.8 . . ?
H29A C29 H29B 107.6 . . ?
C28 C29 H29A 108.6 . . ?
C28 C29 H29B 108.6 . . ?
C30 C29 H29A 108.6 . . ?
C30 C29 H29B 108.6 . . ?
C30 C29 C28 114.7(2) . . ?
H24A C24 H24B 107.6 . . ?
C25 C24 H24A 108.7 . . ?
C25 C24 H24B 108.7 . . ?
C23 C24 H24A 108.7 . . ?
C23 C24 H24B 108.7 . . ?
C23 C24 C25 114.2(2) . . ?
C24 C25 H25A 109.0 . . ?
C24 C25 H25B 109.0 . . ?
H25A C25 H25B 107.8 . . ?
C26 C25 C24 112.9(2) . . ?
C26 C25 H25A 109.0 . . ?
C26 C25 H25B 109.0 . . ?
H27A C27 H27B 107.5 . . ?
C26 C27 H27A 108.6 . . ?
C26 C27 H27B 108.6 . . ?
C28 C27 H27A 108.6 . . ?
C28 C27 H27B 108.6 . . ?
C28 C27 C26 114.8(2) . . ?
C25 C26 C27 113.5(2) . . ?
C25 C26 H26A 108.9 . . ?
C25 C26 H26B 108.9 . . ?
C27 C26 H26A 108.9 . . ?
C27 C26 H26B 108.9 . . ?
H26A C26 H26B 107.7 . . ?
H31A C31 H31B 107.5 . . ?
C30 C31 H31A 108.5 . . ?
C30 C31 H31B 108.5 . . ?
C30 C31 C32 115.0(2) . . ?
C32 C31 H31A 108.5 . . ?
C32 C31 H31B 108.5 . . ?
C29 C28 H28A 109.1 . . ?
C29 C28 H28B 109.1 . . ?
C27 C28 C29 112.5(2) . . ?
C27 C28 H28A 109.1 . . ?
C27 C28 H28B 109.1 . . ?
H28A C28 H28B 107.8 . . ?
C29 C30 H30A 109.1 . . ?
C29 C30 H30B 109.1 . . ?
C31 C30 C29 112.5(2) . . ?
C31 C30 H30A 109.1 . . ?
C31 C30 H30B 109.1 . . ?
H30A C30 H30B 107.8 . . ?
C31 C32 H32A 108.8 . . ?
C31 C32 H32B 108.8 . . ?
H32A C32 H32B 107.7 . . ?
C33 C32 C31 113.8(2) . . ?
C33 C32 H32A 108.8 . . ?
C33 C32 H32B 108.8 . . ?
C17 C23 C24 110.9(2) . . ?
C17 C23 H23A 109.5 . . ?
C17 C23 H23B 109.5 . . ?
C24 C23 H23A 109.5 . . ?
C24 C23 H23B 109.5 . . ?
H23A C23 H23B 108.0 . . ?
C32 C33 H33A 108.8 . . ?
C32 C33 H33B 108.8 . . ?
C32 C33 C34 113.8(3) . . ?
H33A C33 H33B 107.7 . . ?
C34 C33 H33A 108.8 . . ?
C34 C33 H33B 108.8 . . ?
C33 C34 H34A 109.5 . . ?
C33 C34 H34B 109.5 . . ?
C33 C34 H34C 109.5 . . ?
H34A C34 H34B 109.5 . . ?
H34A C34 H34C 109.5 . . ?
H34B C34 H34C 109.5 . . ?

loop_
_geom_bond_atom_site_label_1
_geom_bond_atom_site_label_2
_geom_bond_distance
_geom_bond_site_symmetry_2
_geom_bond_publ_flag
O8 N7 1.379(3) . ?
O8 N9 1.383(3) . ?
O22 N20 1.229(3) . ?
N1 C14 1.434(3) . ?
N1 C2 1.413(3) 5_657 ?
N1 C4 1.383(3) . ?
N20 C11 1.449(3) . ?
N20 O21 1.229(3) . ?
N7 C6 1.312(3) . ?
N9 C10 1.318(3) . ?
C10 C11 1.424(3) . ?
C10 C6 1.433(3) . ?
C11 C12 1.354(3) . ?
C14 C19 1.386(3) . ?
C14 C15 1.385(3) . ?
C2 C3 1.392(3) . ?
C2 C5 1.450(3) . ?
C3 H3 0.9500 . ?
C3 C4 1.399(3) . ?
C4 C4 1.395(5) 5_657 ?
C6 C5 1.452(3) . ?
C5 C13 1.376(3) . ?
C19 H19 0.9500 . ?
C19 C18 1.386(3) . ?
C17 C18 1.388(4) . ?
C17 C16 1.397(4) . ?
C17 C23 1.504(3) . ?
C18 H18 0.9500 . ?
C13 H13 0.9500 . ?
C13 C12 1.416(3) . ?
C16 H16 0.9500 . ?
C16 C15 1.386(3) . ?
C15 H15 0.9500 . ?
C12 H12 0.9500 . ?
C29 H29A 0.9900 . ?
C29 H29B 0.9900 . ?
C29 C28 1.528(3) . ?
C29 C30 1.525(3) . ?
C24 H24A 0.9900 . ?
C24 H24B 0.9900 . ?
C24 C25 1.529(3) . ?
C24 C23 1.527(3) . ?
C25 H25A 0.9900 . ?
C25 H25B 0.9900 . ?
C25 C26 1.519(3) . ?
C27 H27A 0.9900 . ?
C27 H27B 0.9900 . ?
C27 C26 1.522(3) . ?
C27 C28 1.519(3) . ?
C26 H26A 0.9900 . ?
C26 H26B 0.9900 . ?
C31 H31A 0.9900 . ?
C31 H31B 0.9900 . ?
C31 C30 1.520(3) . ?
C31 C32 1.521(3) . ?
C28 H28A 0.9900 . ?
C28 H28B 0.9900 . ?
C30 H30A 0.9900 . ?
C30 H30B 0.9900 . ?
C32 H32A 0.9900 . ?
C32 H32B 0.9900 . ?
C32 C33 1.520(4) . ?
C23 H23A 0.9900 . ?
C23 H23B 0.9900 . ?
C33 H33A 0.9900 . ?
C33 H33B 0.9900 . ?
C33 C34 1.521(4) . ?
C34 H34A 0.9800 . ?
C34 H34B 0.9800 . ?
C34 H34C 0.9800 . ?

loop_
_geom_hbond_atom_site_label_D
_geom_hbond_atom_site_label_H
_geom_hbond_atom_site_label_A
_geom_hbond_distance_DH
_geom_hbond_distance_HA
_geom_hbond_distance_DA
_geom_hbond_angle_DHA
_geom_hbond_site_symmetry_A
_geom_hbond_publ_flag
C3 H3 N7 0.95 2.49 2.997(3) 113.8 . yes

loop_
_geom_torsion_atom_site_label_1
_geom_torsion_atom_site_label_2
_geom_torsion_atom_site_label_3
_geom_torsion_atom_site_label_4
_geom_torsion
_geom_torsion_site_symmetry_1
_geom_torsion_site_symmetry_2
_geom_torsion_site_symmetry_3
_geom_torsion_site_symmetry_4
_geom_torsion_publ_flag
O8 N7 C6 C10 0.6(3) . . . . ?
O8 N7 C6 C5 -179.5(2) . . . . ?
O8 N9 C10 C11 179.1(3) . . . . ?
O8 N9 C10 C6 0.5(3) . . . . ?
O22 N20 C11 C10 -174.9(2) . . . . ?
O22 N20 C11 C12 7.0(4) . . . . ?
N1 C14 C19 C18 -176.4(2) . . . . ?
N1 C14 C15 C16 177.8(2) . . . . ?
N1 C2 C3 C4 0.5(3) 5_657 . . . ?
N1 C2 C5 C6 173.0(2) 5_657 . . . ?
N1 C2 C5 C13 -10.2(4) 5_657 . . . ?
N20 C11 C12 C13 178.3(2) . . . . ?
N7 O8 N9 C10 -0.1(3) . . . . ?
N7 C6 C5 C2 -1.8(4) . . . . ?
N7 C6 C5 C13 -178.9(3) . . . . ?
N9 O8 N7 C6 -0.3(3) . . . . ?
N9 C10 C11 N20 2.3(4) . . . . ?
N9 C10 C11 C12 -179.6(3) . . . . ?
N9 C10 C6 N7 -0.7(3) . . . . ?
N9 C10 C6 C5 179.4(2) . . . . ?
C10 C11 C12 C13 0.1(4) . . . . ?
C10 C6 C5 C2 178.0(2) . . . . ?
C10 C6 C5 C13 0.9(4) . . . . ?
C11 C10 C6 N7 -179.6(2) . . . . ?
C11 C10 C6 C5 0.6(4) . . . . ?
C14 N1 C4 C3 -16.3(5) . . . . ?
C14 N1 C4 C4 162.6(3) . . . 5_657 ?
C14 C19 C18 C17 -2.1(4) . . . . ?
C2 N1 C14 C19 44.5(4) 5_657 . . . ?
C2 N1 C14 C15 -135.0(3) 5_657 . . . ?
C2 N1 C4 C3 -179.9(3) 5_657 . . . ?
C2 N1 C4 C4 -1.0(3) 5_657 . . 5_657 ?
C2 C3 C4 N1 179.0(3) . . . . ?
C2 C3 C4 C4 0.1(3) . . . 5_657 ?
C2 C5 C13 C12 -179.0(2) . . . . ?
C3 C2 C5 C6 -17.3(4) . . . . ?
C3 C2 C5 C13 159.5(3) . . . . ?
C4 N1 C14 C19 -115.7(3) . . . . ?
C4 N1 C14 C15 64.8(3) . . . . ?
C6 C10 C11 N20 -179.2(2) . . . . ?
C6 C10 C11 C12 -1.1(4) . . . . ?
C6 C5 C13 C12 -1.9(4) . . . . ?
C5 C2 C3 C4 -170.3(2) . . . . ?
C5 C13 C12 C11 1.5(4) . . . . ?
C19 C14 C15 C16 -1.7(4) . . . . ?
C17 C16 C15 C14 -0.6(4) . . . . ?
C18 C17 C16 C15 1.4(4) . . . . ?
C18 C17 C23 C24 -87.1(3) . . . . ?
C16 C17 C18 C19 -0.1(4) . . . . ?
C16 C17 C23 C24 89.6(3) . . . . ?
C15 C14 C19 C18 3.0(4) . . . . ?
C24 C25 C26 C27 -175.0(2) . . . . ?
C25 C24 C23 C17 175.2(2) . . . . ?
C26 C27 C28 C29 -177.0(2) . . . . ?
C31 C32 C33 C34 -177.8(3) . . . . ?
C28 C29 C30 C31 -178.8(2) . . . . ?
C28 C27 C26 C25 178.8(2) . . . . ?
C30 C29 C28 C27 178.9(2) . . . . ?
C30 C31 C32 C33 -178.1(3) . . . . ?
C32 C31 C30 C29 -179.9(2) . . . . ?
C23 C17 C18 C19 176.7(2) . . . . ?
C23 C17 C16 C15 -175.3(2) . . . . ?
C23 C24 C25 C26 179.8(2) . . . . ?
O21 N20 C11 C10 6.2(4) . . . . ?
O21 N20 C11 C12 -171.9(2) . . . . ?
